data_5000282
loop_
_publ_author_name
'Gandour, Richard David'
'Colucci, William Jay'
'Fronczek, Frank R.'

_publ_section_title
;
 Crystal structures of carnitine and acetylcarnitine zwitterions:
 A structural hypothesis for mode of action
;
_journal_issue 3
_journal_name_full 'Bioorganic Chemistry'
_journal_page_first 197
_journal_page_last 208
_journal_paper_doi 10.1016/0045-2068(85)90022-7
_journal_volume 13
_journal_year 1985
_chemical_formula_sum 'C7 H15 N O3'
_space_group_IT_number 4
_symmetry_cell_setting monoclinic
_symmetry_space_group_name_Hall 'P 2yb'
_symmetry_space_group_name_H-M 'P 1 21 1'
_cell_angle_alpha 90
_cell_angle_beta 97.58(1)
_cell_angle_gamma 90
_cell_formula_units_Z 2
_cell_length_a 7.342(1)
_cell_length_b 6.089(1)
_cell_length_c 9.530(2)
_cod_original_sg_symbol_H-M 'P 21'
_cod_original_formula_sum 'C7 H15 N1 O3'
_cod_database_code 5000282

loop_
_symmetry_equiv_pos_site_id
_symmetry_equiv_pos_as_xyz
1 x,y,z
2 -x,1/2+y,-z

loop_
_atom_site_label
_atom_site_type_symbol
_atom_site_fract_x
_atom_site_fract_y
_atom_site_fract_z
O1 O 1.0079(1) 0.7499(3) 0.8039(1)
O2 O 0.7455(1) 0.8512(4) 0.6824(1)
O3 O 0.7408(1) 1.00000 1.0450(1)
N1 N 0.7340(1) 0.7050(3) 1.3083(1)
C1 C 0.8353(2) 0.7681(4) 0.7877(1)
C2 C 0.7328(2) 0.6757(3) 0.9034(1)
C3 C 0.7929(2) 0.7769(3) 1.0488(1)
C4 C 0.6980(2) 0.6410(3) 1.1529(1)
C5 C 0.6177(2) 0.8953(5) 1.3383(2)
C6 C 0.6845(2) 0.5108(5) 1.3920(2)
C7 C 0.9318(2) 0.7561(4) 1.3557(1)
H1 H 0.616(2) 0.694(5) 0.880(2)
H2 H 0.764(2) 0.512(6) 0.915(2)
H3 H 0.930(2) 0.759(4) 1.071(1)
H4 H 0.736(2) 0.485(6) 1.157(2)
H5 H 0.569(2) 0.650(4) 1.124(2)
H6 H 0.629(3) 0.918(8) 1.445(2)
H7 H 0.650(3) 1.009(12) 1.278(4)
H8 H 0.489(3) 0.841(7) 1.312(3)
H9 H 0.689(4) 0.554(8) 1.496(3)
H10 H 0.560(3) 0.481(7) 1.356(3)
H11 H 0.770(3) 0.395(8) 1.387(3)
H12 H 0.969(2) 0.877(5) 1.311(2)
H13 H 1.004(3) 0.637(9) 1.318(3)
H14 H 0.939(2) 0.775(6) 1.458(3)
H15 H 0.826(3) 1.077(7) 1.100(3)

loop_
_atom_type_symbol
_atom_type_radius_bond
C 0.68
H 0.23
N 0.68
O 0.68
